data_2235593
loop_
_publ_author_name
'Gao, Guo-Rui'
'Duan, Wen-Hu'

_publ_section_title
;
 2-Methyl-3-(1<i>H</i>-pyrazol-3-yl)imidazo[1,2-<i>a</i>]pyrimidine
;
_journal_coeditor_code RK2359
_journal_issue 7
_journal_name_full 'Acta Crystallographica Section E'
_journal_page_first o1977
_journal_paper_doi 10.1107/S1600536812024166
_journal_volume 68
_journal_year 2012
_chemical_formula_iupac 'C10 H9 N5'
_chemical_formula_moiety 'C10 H9 N5'
_chemical_formula_sum 'C10 H9 N5'
_chemical_formula_weight 199.22
_chemical_name_systematic
;
2-Methyl-3-(1<i>H</i>-pyrazol-3-yl)imidazo[1,2-<i>a</i>]pyrimidine
;
_space_group_IT_number 14
_symmetry_cell_setting monoclinic
_symmetry_space_group_name_Hall '-P 2yn'
_symmetry_space_group_name_H-M 'P 1 21/n 1'
_atom_sites_solution_hydrogens geom
_atom_sites_solution_primary direct
_atom_sites_solution_secondary difmap
_audit_creation_method SHELXL97
_cell_angle_alpha 90.00
_cell_angle_beta 101.751(3)
_cell_angle_gamma 90.00
_cell_formula_units_Z 4
_cell_length_a 8.962(2)
_cell_length_b 8.851(2)
_cell_length_c 12.481(3)
_cell_measurement_reflns_used 1511
_cell_measurement_temperature 173(2)
_cell_measurement_theta_max 24.039
_cell_measurement_theta_min 2.568
_cell_volume 969.3(4)
_computing_cell_refinement 'SMART (Bruker, 2000)'
_computing_data_collection 'SMART (Bruker, 2000)'
_computing_data_reduction 'SAINT (Bruker, 2000)'
_computing_molecular_graphics 'SHELXTL (Sheldrick, 2008)'
_computing_publication_material 'SHELXTL (Sheldrick, 2008)'
_computing_structure_refinement 'SHELXL97 (Sheldrick, 2008)'
_computing_structure_solution 'SHELXS97 (Sheldrick, 2008)'
_diffrn_ambient_temperature 173(2)
_diffrn_measured_fraction_theta_full 0.999
_diffrn_measured_fraction_theta_max 0.999
_diffrn_measurement_device_type 'Bruker SMART APEX CCD'
_diffrn_measurement_method '\f and \w'
_diffrn_radiation_monochromator graphite
_diffrn_radiation_source 'fine-focus sealed tube'
_diffrn_radiation_type MoK\a
_diffrn_radiation_wavelength 0.71073
_diffrn_reflns_av_R_equivalents 0.0239
_diffrn_reflns_av_sigmaI/netI 0.0318
_diffrn_reflns_limit_h_max 11
_diffrn_reflns_limit_h_min -10
_diffrn_reflns_limit_k_max 10
_diffrn_reflns_limit_k_min -10
_diffrn_reflns_limit_l_max 8
_diffrn_reflns_limit_l_min -15
_diffrn_reflns_number 5121
_diffrn_reflns_theta_full 26.00
_diffrn_reflns_theta_max 26.00
_diffrn_reflns_theta_min 2.57
_diffrn_standards_decay_% 2.5
_exptl_absorpt_coefficient_mu 0.090
_exptl_absorpt_correction_T_max 0.9928
_exptl_absorpt_correction_T_min 0.9563
_exptl_absorpt_correction_type multi-scan
_exptl_absorpt_process_details '(SADABS; Bruker, 2000)'
_exptl_crystal_colour 'pale yellow'
_exptl_crystal_density_diffrn 1.365
_exptl_crystal_density_method 'not measured'
_exptl_crystal_description bar
_exptl_crystal_F_000 416
_exptl_crystal_size_max 0.50
_exptl_crystal_size_mid 0.10
_exptl_crystal_size_min 0.08
_refine_diff_density_max 0.199
_refine_diff_density_min -0.139
_refine_ls_extinction_method none
_refine_ls_goodness_of_fit_ref 1.086
_refine_ls_hydrogen_treatment mixed
_refine_ls_matrix_type full
_refine_ls_number_parameters 152
_refine_ls_number_reflns 1907
_refine_ls_number_restraints 0
_refine_ls_restrained_S_all 1.086
_refine_ls_R_factor_all 0.0632
_refine_ls_R_factor_gt 0.0506
_refine_ls_shift/su_max 0.000
_refine_ls_shift/su_mean 0.000
_refine_ls_structure_factor_coef Fsqd
_refine_ls_weighting_details 'calc w = 1/[\s^2^(Fo^2^)+(0.0572P)^2^+0.2361P] where P=(Fo^2^+2Fc^2^)/3'
_refine_ls_weighting_scheme calc
_refine_ls_wR_factor_gt 0.1206
_refine_ls_wR_factor_ref 0.1278
_reflns_number_gt 1552
_reflns_number_total 1907
_reflns_threshold_expression I>2\s(I)
_cod_data_source_file rk2359.cif
_cod_data_source_block I
_cod_original_sg_symbol_H-M 'P 21/n'
_cod_database_code 2235593
_cod_database_fobs_code 2235593

loop_
_symmetry_equiv_pos_as_xyz
'x, y, z'
'-x+1/2, y+1/2, -z+1/2'
'-x, -y, -z'
'x-1/2, -y-1/2, z-1/2'

loop_
_atom_site_type_symbol
_atom_site_label
_atom_site_fract_x
_atom_site_fract_y
_atom_site_fract_z
_atom_site_U_iso_or_equiv
_atom_site_adp_type
_atom_site_calc_flag
_atom_site_refinement_flags
_atom_site_occupancy
_atom_site_symmetry_multiplicity
N N4 0.44313(15) 0.15343(16) 0.08173(12) 0.0371(4) Uani d . 1 1
N N1 0.65249(16) 0.11695(18) 0.21150(13) 0.0455(4) Uani d . 1 1
N N6 0.68599(17) 0.2102(2) 0.03899(14) 0.0495(4) Uani d . 1 1
C C3 0.39442(19) 0.0960(2) 0.17190(15) 0.0376(4) Uani d . 1 1
N N12 -0.00496(19) 0.0927(2) 0.13228(16) 0.0531(5) Uani d . 1 1
C C5 0.60176(19) 0.1626(2) 0.11018(15) 0.0401(4) Uani d . 1 1
C C9 0.3688(2) 0.1977(2) -0.01970(16) 0.0475(5) Uani d . 1 1
H H9A 0.2609 0.1930 -0.0399 0.057 Uiso calc R 1 1
C C10 0.23463(19) 0.0676(2) 0.17285(15) 0.0399(4) Uani d . 1 1
N N11 0.12533(17) 0.14869(19) 0.10998(14) 0.0492(5) Uani d . 1 1
C C2 0.5255(2) 0.0765(2) 0.24983(15) 0.0431(5) Uani d . 1 1
C C13 0.0186(2) -0.0174(2) 0.2049(2) 0.0565(6) Uani d . 1 1
H H13A -0.0573 -0.0719 0.2319 0.068 Uiso calc R 1 1
C C8 0.4521(2) 0.2482(3) -0.09045(17) 0.0560(6) Uani d . 1 1
H H8A 0.4038 0.2812 -0.1615 0.067 Uiso calc R 1 1
C C14 0.1724(2) -0.0382(2) 0.23391(19) 0.0536(5) Uani d . 1 1
H H14A 0.2255 -0.1094 0.2847 0.064 Uiso calc R 1 1
C C7 0.6118(2) 0.2516(3) -0.05784(18) 0.0560(6) Uani d . 1 1
H H7A 0.6692 0.2859 -0.1092 0.067 Uiso calc R 1 1
C C15 0.5385(3) 0.0238(4) 0.3649(2) 0.0648(7) Uani d . 1 1
H H30A -0.095(3) 0.129(3) 0.1009(18) 0.061(7) Uiso d . 1 1
H H15C 0.478(4) -0.057(4) 0.372(3) 0.130(13) Uiso d . 1 1
H H15B 0.639(4) -0.005(4) 0.396(3) 0.119(12) Uiso d . 1 1
H H15A 0.512(5) 0.106(6) 0.410(4) 0.184(19) Uiso d . 1 1

loop_
_atom_site_aniso_label
_atom_site_aniso_U_11
_atom_site_aniso_U_22
_atom_site_aniso_U_33
_atom_site_aniso_U_12
_atom_site_aniso_U_13
_atom_site_aniso_U_23
N4 0.0254(7) 0.0391(8) 0.0440(9) 0.0020(6) 0.0003(6) -0.0010(6)
N1 0.0289(8) 0.0517(10) 0.0521(10) -0.0001(7) -0.0008(7) 0.0043(7)
N6 0.0318(9) 0.0591(10) 0.0575(11) -0.0004(7) 0.0089(7) 0.0040(8)
C3 0.0303(9) 0.0368(9) 0.0446(10) 0.0011(7) 0.0051(7) -0.0007(8)
N12 0.0259(9) 0.0593(11) 0.0735(12) 0.0001(7) 0.0086(8) 0.0012(9)
C5 0.0259(9) 0.0429(10) 0.0492(11) 0.0010(7) 0.0026(7) -0.0013(8)
C9 0.0325(10) 0.0550(12) 0.0504(11) 0.0036(8) -0.0024(8) 0.0025(9)
C10 0.0305(9) 0.0376(10) 0.0506(11) 0.0012(7) 0.0060(8) -0.0044(8)
N11 0.0265(8) 0.0531(10) 0.0666(11) 0.0001(7) 0.0063(7) 0.0046(8)
C2 0.0344(10) 0.0436(11) 0.0485(11) -0.0003(8) 0.0019(8) 0.0015(8)
C13 0.0412(11) 0.0518(12) 0.0803(16) -0.0067(9) 0.0212(10) 0.0038(11)
C8 0.0467(12) 0.0715(14) 0.0474(12) 0.0043(10) 0.0040(9) 0.0095(10)
C14 0.0393(11) 0.0500(12) 0.0720(14) 0.0008(9) 0.0124(10) 0.0112(10)
C7 0.0455(12) 0.0683(14) 0.0565(13) -0.0008(10) 0.0156(10) 0.0093(11)
C15 0.0530(15) 0.0809(18) 0.0544(14) -0.0088(13) -0.0037(11) 0.0185(13)

loop_
_atom_type_symbol
_atom_type_description
_atom_type_scat_dispersion_real
_atom_type_scat_dispersion_imag
_atom_type_scat_source
C C 0.0033 0.0016 'International Tables Vol C Tables 4.2.6.8 and 6.1.1.4'
H H 0.0000 0.0000 'International Tables Vol C Tables 4.2.6.8 and 6.1.1.4'
N N 0.0061 0.0033 'International Tables Vol C Tables 4.2.6.8 and 6.1.1.4'

loop_
_geom_angle_atom_site_label_1
_geom_angle_atom_site_label_2
_geom_angle_atom_site_label_3
_geom_angle
C9 N4 C3 133.30(15)
C9 N4 C5 119.96(16)
C3 N4 C5 106.74(14)
C5 N1 C2 105.47(14)
C7 N6 C5 116.74(17)
C2 C3 N4 104.82(16)
C2 C3 C10 132.26(18)
N4 C3 C10 122.92(15)
C13 N12 N11 112.94(17)
C13 N12 H30A 125.4(15)
N11 N12 H30A 121.7(15)
N1 C5 N6 126.85(16)
N1 C5 N4 111.16(16)
N6 C5 N4 121.98(17)
C8 C9 N4 118.35(17)
C8 C9 H9A 120.8
N4 C9 H9A 120.8
N11 C10 C14 110.84(17)
N11 C10 C3 120.54(17)
C14 C10 C3 128.62(17)
C10 N11 N12 104.10(16)
N1 C2 C3 111.79(17)
N1 C2 C15 120.70(18)
C3 C2 C15 127.5(2)
N12 C13 C14 107.10(18)
N12 C13 H13A 126.4
C14 C13 H13A 126.4
C9 C8 C7 119.0(2)
C9 C8 H8A 120.5
C7 C8 H8A 120.5
C13 C14 C10 105.02(19)
C13 C14 H14A 127.5
C10 C14 H14A 127.5
N6 C7 C8 123.9(2)
N6 C7 H7A 118.0
C8 C7 H7A 118.0
C2 C15 H15C 114(2)
C2 C15 H15B 111(2)
H15C C15 H15B 106(3)
C2 C15 H15A 110(3)
H15C C15 H15A 108(3)
H15B C15 H15A 107(3)

loop_
_geom_bond_atom_site_label_1
_geom_bond_atom_site_label_2
_geom_bond_distance
N4 C9 1.362(2)
N4 C3 1.384(2)
N4 C5 1.396(2)
N1 C5 1.317(2)
N1 C2 1.369(2)
N6 C7 1.307(3)
N6 C5 1.345(2)
C3 C2 1.375(2)
C3 C10 1.456(2)
N12 C13 1.318(3)
N12 N11 1.349(2)
N12 H30A 0.89(2)
C9 C8 1.343(3)
C9 H9A 0.9500
C10 N11 1.333(2)
C10 C14 1.394(3)
C2 C15 1.492(3)
C13 C14 1.364(3)
C13 H13A 0.9500
C8 C7 1.406(3)
C8 H8A 0.9500
C14 H14A 0.9500
C7 H7A 0.9500
C15 H15C 0.92(4)
C15 H15B 0.94(4)
C15 H15A 0.98(5)

loop_
_geom_hbond_atom_site_label_D
_geom_hbond_atom_site_label_H
_geom_hbond_atom_site_label_A
_geom_hbond_site_symmetry_A
_geom_hbond_distance_DH
_geom_hbond_distance_HA
_geom_hbond_distance_DA
_geom_hbond_angle_DHA
N12 H30A N6 1_455 0.89(2) 2.08(2) 2.966(2) 175(2)

loop_
_geom_torsion_atom_site_label_1
_geom_torsion_atom_site_label_2
_geom_torsion_atom_site_label_3
_geom_torsion_atom_site_label_4
_geom_torsion
C9 N4 C3 C2 -178.99(18)
C5 N4 C3 C2 1.06(19)
C9 N4 C3 C10 1.0(3)
C5 N4 C3 C10 -178.91(16)
C2 N1 C5 N6 -178.49(18)
C2 N1 C5 N4 0.4(2)
C7 N6 C5 N1 -179.55(19)
C7 N6 C5 N4 1.7(3)
C9 N4 C5 N1 179.12(16)
C3 N4 C5 N1 -0.9(2)
C9 N4 C5 N6 -2.0(3)
C3 N4 C5 N6 177.99(17)
C3 N4 C9 C8 -179.3(2)
C5 N4 C9 C8 0.6(3)
C2 C3 C10 N11 151.8(2)
N4 C3 C10 N11 -28.2(3)
C2 C3 C10 C14 -27.8(3)
N4 C3 C10 C14 152.1(2)
C14 C10 N11 N12 0.0(2)
C3 C10 N11 N12 -179.70(16)
C13 N12 N11 C10 0.0(2)
C5 N1 C2 C3 0.3(2)
C5 N1 C2 C15 -177.7(2)
N4 C3 C2 N1 -0.9(2)
C10 C3 C2 N1 179.06(18)
N4 C3 C2 C15 177.0(2)
C10 C3 C2 C15 -3.0(4)
N11 N12 C13 C14 -0.1(3)
N4 C9 C8 C7 0.8(3)
N12 C13 C14 C10 0.0(3)
N11 C10 C14 C13 0.0(2)
C3 C10 C14 C13 179.63(19)
C5 N6 C7 C8 -0.2(3)
C9 C8 C7 N6 -1.1(4)

loop_
_cod_related_entry_id
_cod_related_entry_database
_cod_related_entry_code
1 ChemSpider 30657905
